data_4305534
loop_
_publ_author_name
'Yi Liu'
'Ling Chen'
'Long-Hua Li'
'Li-Ming Wu'
'Oksana Ya. Zelinska'
'Arthur Mar'

_publ_contact_author_address
; Department of Chemistry
  University of Alberta
  Edmonton, AB
  Canada  T6G 2G2
;
_publ_contact_author_email arthur.mar@ualberta.ca
_publ_contact_author_fax '(780) 492-8231'
_publ_contact_author_name 'Dr. Arthur Mar'
_publ_contact_author_phone '(780) 492-5592'
_publ_section_title
;
Structures and Physical Properties of Rare-Earth Zinc Antimonides
Pr6Zn1+xSb14+yandRE6Zn1+xSb14 (RE= Sm, Gd-Ho)
;
_journal_name_full 'Inorganic Chemistry'
_journal_page_first 11930
_journal_page_last 11941
_journal_paper_doi 10.1021/ic800524d
_journal_volume 47
_journal_year 2008
_chemical_formula_structural 'Sm6 Zn1.52 Sb14'
_chemical_formula_sum 'Sb14 Sm6 Zn1.52'
_chemical_formula_weight 2705.96
_chemical_name_common 'samarium zinc antimonide (6/1/14)'
_chemical_name_systematic 'samarium zinc antimonide (6/1/14)'
_space_group_IT_number 71
_symmetry_cell_setting orthorhombic
_symmetry_space_group_name_Hall '-I 2 2'
_symmetry_space_group_name_H-M 'I m m m'
_atom_sites_solution_primary direct
_atom_sites_solution_secondary difmap
_audit_creation_method SHELXL-97
_cell_angle_alpha 90.00
_cell_angle_beta 90.00
_cell_angle_gamma 90.00
_cell_formula_units_Z 2
_cell_length_a 4.1838(13)
_cell_length_b 15.039(5)
_cell_length_c 18.832(6)
_cell_measurement_reflns_used 1753
_cell_measurement_temperature 293(2)
_cell_measurement_theta_max 27.47
_cell_measurement_theta_min 3.47
_cell_volume 1184.9(7)
_computing_cell_refinement 'CrystalClear (Rigaku/MSC Inc., 2005)'
_computing_data_collection 'CrystalClear (Rigaku/MSC Inc., 2005)'
_computing_data_reduction 'CrystalClear (Rigaku/MSC Inc., 2005)'
_computing_structure_refinement 'SHELXL-97 (Sheldrick, 1997)'
_computing_structure_solution 'SHELXS-97 (Sheldrick, 1990)'
_diffrn_ambient_temperature 293(2)
_diffrn_measured_fraction_theta_full 0.995
_diffrn_measured_fraction_theta_max 0.995
_diffrn_measurement_device_type 'Rigaku Mercury CCD'
_diffrn_measurement_method '\w scans'
_diffrn_radiation_monochromator graphite
_diffrn_radiation_source 'fine-focus sealed tube'
_diffrn_radiation_type MoK\a
_diffrn_radiation_wavelength 0.71073
_diffrn_reflns_av_R_equivalents 0.0290
_diffrn_reflns_av_sigmaI/netI 0.0196
_diffrn_reflns_limit_h_max 4
_diffrn_reflns_limit_h_min -5
_diffrn_reflns_limit_k_max 19
_diffrn_reflns_limit_k_min -19
_diffrn_reflns_limit_l_max 24
_diffrn_reflns_limit_l_min -19
_diffrn_reflns_number 4558
_diffrn_reflns_theta_full 27.48
_diffrn_reflns_theta_max 27.48
_diffrn_reflns_theta_min 2.71
_diffrn_standards_number 0
_exptl_absorpt_coefficient_mu 31.730
_exptl_absorpt_correction_T_max 1.0000
_exptl_absorpt_correction_T_min 0.4015
_exptl_absorpt_correction_type multi-scan
_exptl_absorpt_process_details 'CrystalClear (Rigaku/MSC Inc., 2005)'
_exptl_crystal_colour black
_exptl_crystal_density_diffrn 7.584
_exptl_crystal_density_method 'not measured'
_exptl_crystal_description prism
_exptl_crystal_F_000 2263
_exptl_crystal_size_max 0.10
_exptl_crystal_size_mid 0.08
_exptl_crystal_size_min 0.05
_refine_diff_density_max 10.326
_refine_diff_density_min -6.860
_refine_diff_density_rms 0.544
_refine_ls_extinction_coef 0.00093(6)
_refine_ls_extinction_expression Fc^*^=kFc[1+0.001xFc^2^\l^3^/sin(2\q)]^-1/4^
_refine_ls_extinction_method SHELXL
_refine_ls_goodness_of_fit_ref 1.091
_refine_ls_matrix_type full
_refine_ls_number_parameters 48
_refine_ls_number_reflns 826
_refine_ls_number_restraints 2
_refine_ls_restrained_S_all 1.093
_refine_ls_R_factor_all 0.0362
_refine_ls_R_factor_gt 0.0345
_refine_ls_shift/su_max 0.000
_refine_ls_shift/su_mean 0.000
_refine_ls_structure_factor_coef Fsqd
_refine_ls_weighting_details 'calc w=1/[\s^2^(Fo^2^)+(0.0387P)^2^+90.9577P] where P=(Fo^2^+2Fc^2^)/3'
_refine_ls_weighting_scheme calc
_refine_ls_wR_factor_gt 0.0813
_refine_ls_wR_factor_ref 0.0824
_reflns_number_gt 780
_reflns_number_total 826
_reflns_threshold_expression I>2\s(I)
_cod_data_source_file ic800524d_si_003_3.cif
_cod_data_source_block Sm6ZnSb14
_cod_original_cell_volume 1184.9(6)
_cod_database_code 4305534

loop_
_symmetry_equiv_pos_as_xyz
'x, y, z'
'-x, -y, z'
'-x, y, -z'
'x, -y, -z'
'x+1/2, y+1/2, z+1/2'
'-x+1/2, -y+1/2, z+1/2'
'-x+1/2, y+1/2, -z+1/2'
'x+1/2, -y+1/2, -z+1/2'
'-x, -y, -z'
'x, y, -z'
'x, -y, z'
'-x, y, z'
'-x+1/2, -y+1/2, -z+1/2'
'x+1/2, y+1/2, -z+1/2'
'x+1/2, -y+1/2, z+1/2'
'-x+1/2, y+1/2, z+1/2'

loop_
_atom_site_label
_atom_site_type_symbol
_atom_site_fract_x
_atom_site_fract_y
_atom_site_fract_z
_atom_site_U_iso_or_equiv
_atom_site_adp_type
_atom_site_occupancy
_atom_site_symmetry_multiplicity
_atom_site_calc_flag
_atom_site_refinement_flags
_atom_site_disorder_assembly
_atom_site_disorder_group
Sm1 Sm 0.0000 0.13848(4) 0.36405(3) 0.0058(2) Uani 1 2 d S . .
Sm2 Sm 0.0000 0.0000 0.17577(5) 0.0079(2) Uani 1 4 d S . .
Zn1 Zn 0.5000 0.0000 0.4390(15) 0.018(10) Uiso 0.086(12) 4 d SP . .
Zn2 Zn 0.0000 0.2623(2) 0.5000 0.0105(11) Uani 0.674(11) 4 d SP . .
Sb1 Sb 0.0000 0.21183(5) 0.19784(4) 0.0074(2) Uani 1 2 d S . .
Sb2 Sb 0.0000 0.36688(7) 0.39839(6) 0.0182(3) Uani 1 2 d S . .
Sb3 Sb 0.5000 0.0000 0.30171(6) 0.0060(3) Uani 1 4 d S . .
Sb4 Sb 0.0000 0.34750(8) 0.0000 0.0090(3) Uani 1 4 d S . .
Sb5A Sb 0.5000 0.5000 0.0000 0.0071(7) Uiso 0.414(12) 8 d SP . .
Sb5B Sb 0.392(2) 0.5000 0.0000 0.0071(7) Uiso 0.292(6) 4 d SP . .
Sb6A Sb 0.0000 0.0000 0.0000 0.0237(7) Uiso 0.869(8) 8 d SP . .
Sb6B Sb 0.0000 0.0849(14) 0.0000 0.0237(7) Uiso 0.077(4) 4 d SP . .

loop_
_atom_site_aniso_label
_atom_site_aniso_U_11
_atom_site_aniso_U_22
_atom_site_aniso_U_33
_atom_site_aniso_U_23
_atom_site_aniso_U_13
_atom_site_aniso_U_12
Sm1 0.0075(3) 0.0035(3) 0.0063(3) 0.0006(2) 0.000 0.000
Sm2 0.0096(5) 0.0051(4) 0.0090(4) 0.000 0.000 0.000
Zn2 0.0197(19) 0.0072(16) 0.0045(15) 0.000 0.000 0.000
Sb1 0.0095(4) 0.0041(4) 0.0085(4) 0.0011(3) 0.000 0.000
Sb2 0.0110(5) 0.0209(5) 0.0227(5) -0.0039(4) 0.000 0.000
Sb3 0.0063(5) 0.0040(5) 0.0076(5) 0.000 0.000 0.000
Sb4 0.0096(6) 0.0092(5) 0.0082(5) 0.000 0.000 0.000

loop_
_atom_type_symbol
_atom_type_description
_atom_type_scat_dispersion_real
_atom_type_scat_dispersion_imag
_atom_type_scat_source
Zn Zn 0.2839 1.4301 'International Tables Vol C Tables 4.2.6.8 and 6.1.1.4'
Sb Sb -0.5866 1.5461 'International Tables Vol C Tables 4.2.6.8 and 6.1.1.4'
Sm Sm -0.1638 3.4418 'International Tables Vol C Tables 4.2.6.8 and 6.1.1.4'

loop_
_geom_angle_atom_site_label_1
_geom_angle_atom_site_label_2
_geom_angle_atom_site_label_3
_geom_angle
_geom_angle_site_symmetry_1
_geom_angle_site_symmetry_3
_geom_angle_publ_flag
Zn2 Sm1 Sb3 133.20(3) . 1_455 ?
Zn2 Sm1 Sb3 133.20(3) . . ?
Sb3 Sm1 Sb3 82.37(3) 1_455 . ?
Zn2 Sm1 Zn1 91.5(4) . 1_455 ?
Sb3 Sm1 Zn1 47.3(5) 1_455 1_455 ?
Sb3 Sm1 Zn1 99.39(16) . 1_455 ?
Zn2 Sm1 Zn1 91.5(4) . . ?
Sb3 Sm1 Zn1 99.39(16) 1_455 . ?
Sb3 Sm1 Zn1 47.3(5) . . ?
Zn1 Sm1 Zn1 79.5(4) 1_455 . ?
Zn2 Sm1 Sb1 83.33(4) . 13 ?
Sb3 Sm1 Sb1 137.48(3) 1_455 13 ?
Sb3 Sm1 Sb1 84.19(3) . 13 ?
Zn1 Sm1 Sb1 174.8(4) 1_455 13 ?
Zn1 Sm1 Sb1 100.49(15) . 13 ?
Zn2 Sm1 Sb1 83.33(4) . 13_455 ?
Sb3 Sm1 Sb1 84.19(3) 1_455 13_455 ?
Sb3 Sm1 Sb1 137.48(3) . 13_455 ?
Zn1 Sm1 Sb1 100.49(14) 1_455 13_455 ?
Zn1 Sm1 Sb1 174.8(4) . 13_455 ?
Sb1 Sm1 Sb1 79.06(3) 13 13_455 ?
Zn2 Sm1 Sb5A 75.16(5) . 5_445 ?
Sb3 Sm1 Sb5A 82.70(3) 1_455 5_445 ?
Sb3 Sm1 Sb5A 82.70(3) . 5_445 ?
Zn1 Sm1 Sb5A 42.6(3) 1_455 5_445 ?
Zn1 Sm1 Sb5A 42.6(3) . 5_445 ?
Sb1 Sm1 Sb5A 135.018(18) 13 5_445 ?
Sb1 Sm1 Sb5A 135.018(18) 13_455 5_445 ?
Zn2 Sm1 Sb4 48.52(3) . 13 ?
Sb3 Sm1 Sb4 138.00(3) 1_455 13 ?
Sb3 Sm1 Sb4 84.92(3) . 13 ?
Zn1 Sm1 Sb4 96.4(4) 1_455 13 ?
Zn1 Sm1 Sb4 45.8(3) . 13 ?
Sb1 Sm1 Sb4 80.13(3) 13 13 ?
Sb1 Sm1 Sb4 129.23(3) 13_455 13 ?
Sb5A Sm1 Sb4 55.99(2) 5_445 13 ?
Zn2 Sm1 Sb4 48.52(3) . 13_455 ?
Sb3 Sm1 Sb4 84.92(3) 1_455 13_455 ?
Sb3 Sm1 Sb4 138.00(3) . 13_455 ?
Zn1 Sm1 Sb4 45.8(3) 1_455 13_455 ?
Zn1 Sm1 Sb4 96.4(4) . 13_455 ?
Sb1 Sm1 Sb4 129.23(3) 13 13_455 ?
Sb1 Sm1 Sb4 80.13(3) 13_455 13_455 ?
Sb5A Sm1 Sb4 55.99(2) 5_445 13_455 ?
Sb4 Sm1 Sb4 78.32(3) 13 13_455 ?
Zn2 Sm1 Sb1 124.56(6) . . ?
Sb3 Sm1 Sb1 82.49(3) 1_455 . ?
Sb3 Sm1 Sb1 82.49(3) . . ?
Zn1 Sm1 Sb1 128.2(4) 1_455 . ?
Zn1 Sm1 Sb1 128.2(4) . . ?
Sb1 Sm1 Sb1 55.80(2) 13 . ?
Sb1 Sm1 Sb1 55.80(2) 13_455 . ?
Sb5A Sm1 Sb1 160.29(3) 5_445 . ?
Sb4 Sm1 Sb1 135.05(2) 13 . ?
Sb4 Sm1 Sb1 135.05(2) 13_455 . ?
Zn2 Sm1 Sb5B 75.30(5) . 13 ?
Sb3 Sm1 Sb5B 87.89(10) 1_455 13 ?
Sb3 Sm1 Sb5B 77.59(10) . 13 ?
Zn1 Sm1 Sb5B 50.0(4) 1_455 13 ?
Zn1 Sm1 Sb5B 35.3(4) . 13 ?
Sb1 Sm1 Sb5B 127.93(14) 13 13 ?
Sb1 Sm1 Sb5B 141.90(13) 13_455 13 ?
Sb5A Sm1 Sb5B 7.77(14) 5_445 13 ?
Sb4 Sm1 Sb5B 50.24(11) 13 13 ?
Sb4 Sm1 Sb5B 62.04(12) 13_455 13 ?
Sb1 Sm1 Sb5B 158.87(6) . 13 ?
Zn2 Sm1 Sb5B 75.30(5) . 5_445 ?
Sb3 Sm1 Sb5B 77.59(10) 1_455 5_445 ?
Sb3 Sm1 Sb5B 87.89(10) . 5_445 ?
Zn1 Sm1 Sb5B 35.3(4) 1_455 5_445 ?
Zn1 Sm1 Sb5B 50.0(4) . 5_445 ?
Sb1 Sm1 Sb5B 141.90(13) 13 5_445 ?
Sb1 Sm1 Sb5B 127.93(14) 13_455 5_445 ?
Sb5A Sm1 Sb5B 7.77(14) 5_445 5_445 ?
Sb4 Sm1 Sb5B 62.04(12) 13 5_445 ?
Sb4 Sm1 Sb5B 50.24(11) 13_455 5_445 ?
Sb1 Sm1 Sb5B 158.87(6) . 5_445 ?
Sb5B Sm1 Sb5B 15.5(3) 13 5_445 ?
Zn2 Sm1 Sb2 43.31(5) . . ?
Sb3 Sm1 Sb2 135.450(16) 1_455 . ?
Sb3 Sm1 Sb2 135.450(16) . . ?
Zn1 Sm1 Sb2 123.1(3) 1_455 . ?
Zn1 Sm1 Sb2 123.1(3) . . ?
Sb1 Sm1 Sb2 52.59(2) 13 . ?
Sb1 Sm1 Sb2 52.59(2) 13_455 . ?
Sb5A Sm1 Sb2 118.47(3) 5_445 . ?
Sb4 Sm1 Sb2 78.14(3) 13 . ?
Sb4 Sm1 Sb2 78.14(3) 13_455 . ?
Sb1 Sm1 Sb2 81.25(3) . . ?
Sb5B Sm1 Sb2 118.18(3) 13 . ?
Sb5B Sm1 Sb2 118.18(3) 5_445 . ?
Zn2 Sm1 Sm2 174.40(5) . . ?
Sb3 Sm1 Sm2 49.41(2) 1_455 . ?
Sb3 Sm1 Sm2 49.41(2) . . ?
Zn1 Sm1 Sm2 92.9(4) 1_455 . ?
Zn1 Sm1 Sm2 92.9(4) . . ?
Sb1 Sm1 Sm2 92.36(3) 13 . ?
Sb1 Sm1 Sm2 92.36(3) 13_455 . ?
Sb5A Sm1 Sm2 110.44(3) 5_445 . ?
Sb4 Sm1 Sm2 134.31(2) 13 . ?
Sb4 Sm1 Sm2 134.31(2) 13_455 . ?
Sb1 Sm1 Sm2 49.84(3) . . ?
Sb5B Sm1 Sm2 110.25(3) 13 . ?
Sb5B Sm1 Sm2 110.25(3) 5_445 . ?
Sb2 Sm1 Sm2 131.09(3) . . ?
Zn2 Sm1 Sm1 126.03(5) . 2 ?
Sb3 Sm1 Sm1 49.036(16) 1_455 2 ?
Sb3 Sm1 Sm1 49.036(16) . 2 ?
Zn1 Sm1 Sm1 50.47(18) 1_455 2 ?
Zn1 Sm1 Sm1 50.47(18) . 2 ?
Sb1 Sm1 Sm1 133.231(18) 13 2 ?
Sb1 Sm1 Sm1 133.231(18) 13_455 2 ?
Sb5A Sm1 Sm1 50.872(16) 5_445 2 ?
Sb4 Sm1 Sm1 93.65(2) 13 2 ?
Sb4 Sm1 Sm1 93.65(2) 13_455 2 ?
Sb1 Sm1 Sm1 109.42(2) . 2 ?
Sb5B Sm1 Sm1 51.30(2) 13 2 ?
Sb5B Sm1 Sm1 51.30(2) 5_445 2 ?
Sb2 Sm1 Sm1 169.34(2) . 2 ?
Sm2 Sm1 Sm1 59.571(15) . 2 ?
Zn2 Sm1 Sm1 90.0 . 1_655 ?
Sb3 Sm1 Sm1 131.185(15) 1_455 1_655 ?
Sb3 Sm1 Sm1 48.815(15) . 1_655 ?
Zn1 Sm1 Sm1 129.74(18) 1_455 1_655 ?
Zn1 Sm1 Sm1 50.26(18) . 1_655 ?
Sb1 Sm1 Sm1 50.471(16) 13 1_655 ?
Sb1 Sm1 Sm1 129.529(16) 13_455 1_655 ?
Sb5A Sm1 Sm1 90.0 5_445 1_655 ?
Sb4 Sm1 Sm1 50.842(14) 13 1_655 ?
Sb4 Sm1 Sm1 129.158(14) 13_455 1_655 ?
Sb1 Sm1 Sm1 90.0 . 1_655 ?
Sb5B Sm1 Sm1 82.23(15) 13 1_655 ?
Sb5B Sm1 Sm1 97.77(15) 5_445 1_655 ?
Sb2 Sm1 Sm1 90.0 . 1_655 ?
Sm2 Sm1 Sm1 90.0 . 1_655 ?
Sm1 Sm1 Sm1 90.0 2 1_655 ?
Zn2 Sm1 Sm1 90.0 . 1_455 ?
Sb3 Sm1 Sm1 48.815(15) 1_455 1_455 ?
Sb3 Sm1 Sm1 131.185(15) . 1_455 ?
Zn1 Sm1 Sm1 50.26(18) 1_455 1_455 ?
Zn1 Sm1 Sm1 129.74(18) . 1_455 ?
Sb1 Sm1 Sm1 129.529(16) 13 1_455 ?
Sb1 Sm1 Sm1 50.471(16) 13_455 1_455 ?
Sb5A Sm1 Sm1 90.0 5_445 1_455 ?
Sb4 Sm1 Sm1 129.158(14) 13 1_455 ?
Sb4 Sm1 Sm1 50.842(14) 13_455 1_455 ?
Sb1 Sm1 Sm1 90.0 . 1_455 ?
Sb5B Sm1 Sm1 97.77(15) 13 1_455 ?
Sb5B Sm1 Sm1 82.23(15) 5_445 1_455 ?
Sb2 Sm1 Sm1 90.0 . 1_455 ?
Sm2 Sm1 Sm1 90.0 . 1_455 ?
Sm1 Sm1 Sm1 90.0 2 1_455 ?
Sm1 Sm1 Sm1 180.00(3) 1_655 1_455 ?
Sb3 Sm2 Sb3 82.83(4) . 1_455 ?
Sb3 Sm2 Sb1 84.433(17) . . ?
Sb3 Sm2 Sb1 84.433(17) 1_455 . ?
Sb3 Sm2 Sb1 84.433(17) . 2 ?
Sb3 Sm2 Sb1 84.433(17) 1_455 2 ?
Sb1 Sm2 Sb1 165.13(4) . 2 ?
Sb3 Sm2 Sb2 139.13(2) . 14_445 ?
Sb3 Sm2 Sb2 83.99(3) 1_455 14_445 ?
Sb1 Sm2 Sb2 132.36(2) . 14_445 ?
Sb1 Sm2 Sb2 55.85(2) 2 14_445 ?
Sb3 Sm2 Sb2 83.99(3) . 13 ?
Sb3 Sm2 Sb2 139.13(2) 1_455 13 ?
Sb1 Sm2 Sb2 55.85(2) . 13 ?
Sb1 Sm2 Sb2 132.36(2) 2 13 ?
Sb2 Sm2 Sb2 128.50(5) 14_445 13 ?
Sb3 Sm2 Sb2 139.13(2) . 13_455 ?
Sb3 Sm2 Sb2 83.99(3) 1_455 13_455 ?
Sb1 Sm2 Sb2 55.85(2) . 13_455 ?
Sb1 Sm2 Sb2 132.36(2) 2 13_455 ?
Sb2 Sm2 Sb2 77.04(4) 14_445 13_455 ?
Sb2 Sm2 Sb2 81.19(4) 13 13_455 ?
Sb3 Sm2 Sb2 83.99(3) . 14_545 ?
Sb3 Sm2 Sb2 139.13(2) 1_455 14_545 ?
Sb1 Sm2 Sb2 132.36(2) . 14_545 ?
Sb1 Sm2 Sb2 55.85(2) 2 14_545 ?
Sb2 Sm2 Sb2 81.19(4) 14_445 14_545 ?
Sb2 Sm2 Sb2 77.04(4) 13 14_545 ?
Sb2 Sm2 Sb2 128.50(5) 13_455 14_545 ?
Sb3 Sm2 Sb6A 138.59(2) . . ?
Sb3 Sm2 Sb6A 138.59(2) 1_455 . ?
Sb1 Sm2 Sb6A 97.43(2) . . ?
Sb1 Sm2 Sb6A 97.43(2) 2 . ?
Sb2 Sm2 Sb6A 64.25(2) 14_445 . ?
Sb2 Sm2 Sb6A 64.25(2) 13 . ?
Sb2 Sm2 Sb6A 64.25(2) 13_455 . ?
Sb2 Sm2 Sb6A 64.25(2) 14_545 . ?
Sb3 Sm2 Sb6B 134.40(12) . 9 ?
Sb3 Sm2 Sb6B 134.40(12) 1_455 9 ?
Sb1 Sm2 Sb6B 118.5(3) . 9 ?
Sb1 Sm2 Sb6B 76.3(3) 2 9 ?
Sb2 Sm2 Sb6B 50.99(18) 14_445 9 ?
Sb2 Sm2 Sb6B 79.6(2) 13 9 ?
Sb2 Sm2 Sb6B 79.6(2) 13_455 9 ?
Sb2 Sm2 Sb6B 50.99(18) 14_545 9 ?
Sb6A Sm2 Sb6B 21.1(3) . 9 ?
Sb3 Sm2 Sb6B 134.40(12) . . ?
Sb3 Sm2 Sb6B 134.40(12) 1_455 . ?
Sb1 Sm2 Sb6B 76.3(3) . . ?
Sb1 Sm2 Sb6B 118.5(3) 2 . ?
Sb2 Sm2 Sb6B 79.6(2) 14_445 . ?
Sb2 Sm2 Sb6B 50.99(18) 13 . ?
Sb2 Sm2 Sb6B 50.99(18) 13_455 . ?
Sb2 Sm2 Sb6B 79.6(2) 14_545 . ?
Sb6A Sm2 Sb6B 21.1(3) . . ?
Sb6B Sm2 Sb6B 42.2(6) 9 . ?
Sb3 Sm2 Sm1 49.71(2) . . ?
Sb3 Sm2 Sm1 49.71(2) 1_455 . ?
Sb1 Sm2 Sm1 52.14(2) . . ?
Sb1 Sm2 Sm1 113.00(3) 2 . ?
Sb2 Sm2 Sm1 133.63(2) 14_445 . ?
Sb2 Sm2 Sm1 93.39(3) 13 . ?
Sb2 Sm2 Sm1 93.39(3) 13_455 . ?
Sb2 Sm2 Sm1 133.63(2) 14_545 . ?
Sb6A Sm2 Sm1 149.571(15) . . ?
Sb6B Sm2 Sm1 170.7(3) 9 . ?
Sb6B Sm2 Sm1 128.5(3) . . ?
Sb3 Sm2 Sm1 49.71(2) . 2 ?
Sb3 Sm2 Sm1 49.71(2) 1_455 2 ?
Sb1 Sm2 Sm1 113.00(3) . 2 ?
Sb1 Sm2 Sm1 52.14(2) 2 2 ?
Sb2 Sm2 Sm1 93.39(3) 14_445 2 ?
Sb2 Sm2 Sm1 133.63(2) 13 2 ?
Sb2 Sm2 Sm1 133.63(2) 13_455 2 ?
Sb2 Sm2 Sm1 93.39(3) 14_545 2 ?
Sb6A Sm2 Sm1 149.571(15) . 2 ?
Sb6B Sm2 Sm1 128.5(3) 9 2 ?
Sb6B Sm2 Sm1 170.7(3) . 2 ?
Sm1 Sm2 Sm1 60.86(3) . 2 ?
Sb3 Sm2 Sm2 131.41(2) . 1_455 ?
Sb3 Sm2 Sm2 48.59(2) 1_455 1_455 ?
Sb1 Sm2 Sm2 90.0 . 1_455 ?
Sb1 Sm2 Sm2 90.0 2 1_455 ?
Sb2 Sm2 Sm2 49.404(18) 14_445 1_455 ?
Sb2 Sm2 Sm2 130.596(18) 13 1_455 ?
Sb2 Sm2 Sm2 49.404(18) 13_455 1_455 ?
Sb2 Sm2 Sm2 130.596(18) 14_545 1_455 ?
Sb6A Sm2 Sm2 90.0 . 1_455 ?
Sb6B Sm2 Sm2 90.0 9 1_455 ?
Sb6B Sm2 Sm2 90.0 . 1_455 ?
Sm1 Sm2 Sm2 90.0 . 1_455 ?
Sm1 Sm2 Sm2 90.0 2 1_455 ?
Sb3 Sm2 Sm2 48.59(2) . 1_655 ?
Sb3 Sm2 Sm2 131.41(2) 1_455 1_655 ?
Sb1 Sm2 Sm2 90.0 . 1_655 ?
Sb1 Sm2 Sm2 90.0 2 1_655 ?
Sb2 Sm2 Sm2 130.596(18) 14_445 1_655 ?
Sb2 Sm2 Sm2 49.404(18) 13 1_655 ?
Sb2 Sm2 Sm2 130.596(18) 13_455 1_655 ?
Sb2 Sm2 Sm2 49.404(18) 14_545 1_655 ?
Sb6A Sm2 Sm2 90.0 . 1_655 ?
Sb6B Sm2 Sm2 90.0 9 1_655 ?
Sb6B Sm2 Sm2 90.0 . 1_655 ?
Sm1 Sm2 Sm2 90.0 . 1_655 ?
Sm1 Sm2 Sm2 90.0 2 1_655 ?
Sm2 Sm2 Sm2 180.00(5) 1_455 1_655 ?
Sb5B Zn1 Sb5B 110.1(14) 5_545 13 ?
Sb5B Zn1 Zn1 55.0(7) 5_545 9_656 ?
Sb5B Zn1 Zn1 55.0(7) 13 9_656 ?
Sb5B Zn1 Sb5A 6.21(16) 5_545 5_545 ?
Sb5B Zn1 Sb5A 116.3(13) 13 5_545 ?
Zn1 Zn1 Sb5A 61.2(6) 9_656 5_545 ?
Sb5B Zn1 Sb5A 116.3(13) 5_545 5_445 ?
Sb5B Zn1 Sb5A 6.21(16) 13 5_445 ?
Zn1 Zn1 Sb5A 61.2(6) 9_656 5_445 ?
Sb5A Zn1 Sb5A 122.5(12) 5_545 5_445 ?
Sb5B Zn1 Sb4 75.1(6) 5_545 13 ?
Sb5B Zn1 Sb4 75.1(6) 13 13 ?
Zn1 Zn1 Sb4 63.4(6) 9_656 13 ?
Sb5A Zn1 Sb4 77.6(5) 5_545 13 ?
Sb5A Zn1 Sb4 77.6(5) 5_445 13 ?
Sb5B Zn1 Sb4 75.1(6) 5_545 5_545 ?
Sb5B Zn1 Sb4 75.1(6) 13 5_545 ?
Zn1 Zn1 Sb4 63.4(6) 9_656 5_545 ?
Sb5A Zn1 Sb4 77.6(5) 5_545 5_545 ?
Sb5A Zn1 Sb4 77.6(5) 5_445 5_545 ?
Sb4 Zn1 Sb4 126.8(12) 13 5_545 ?
Sb5B Zn1 Sb3 125.0(7) 5_545 . ?
Sb5B Zn1 Sb3 125.0(7) 13 . ?
Zn1 Zn1 Sb3 180.000(2) 9_656 . ?
Sb5A Zn1 Sb3 118.8(6) 5_545 . ?
Sb5A Zn1 Sb3 118.8(6) 5_445 . ?
Sb4 Zn1 Sb3 116.6(6) 13 . ?
Sb4 Zn1 Sb3 116.6(6) 5_545 . ?
Sb5B Zn1 Sb5B 10.7(3) 5_545 13_655 ?
Sb5B Zn1 Sb5B 120.7(12) 13 13_655 ?
Zn1 Zn1 Sb5B 65.7(5) 9_656 13_655 ?
Sb5A Zn1 Sb5B 4.46(10) 5_545 13_655 ?
Sb5A Zn1 Sb5B 126.9(12) 5_445 13_655 ?
Sb4 Zn1 Sb5B 79.4(4) 13 13_655 ?
Sb4 Zn1 Sb5B 79.4(4) 5_545 13_655 ?
Sb3 Zn1 Sb5B 114.3(5) . 13_655 ?
Sb5B Zn1 Sb5B 120.7(12) 5_545 5_445 ?
Sb5B Zn1 Sb5B 10.7(3) 13 5_445 ?
Zn1 Zn1 Sb5B 65.7(5) 9_656 5_445 ?
Sb5A Zn1 Sb5B 126.9(12) 5_545 5_445 ?
Sb5A Zn1 Sb5B 4.46(10) 5_445 5_445 ?
Sb4 Zn1 Sb5B 79.4(4) 13 5_445 ?
Sb4 Zn1 Sb5B 79.4(4) 5_545 5_445 ?
Sb3 Zn1 Sb5B 114.3(5) . 5_445 ?
Sb5B Zn1 Sb5B 131.4(11) 13_655 5_445 ?
Sb5B Zn1 Sm1 140.5(2) 5_545 2 ?
Sb5B Zn1 Sm1 73.95(18) 13 2 ?
Zn1 Zn1 Sm1 115.6(5) 9_656 2 ?
Sb5A Zn1 Sm1 140.18(5) 5_545 2 ?
Sb5A Zn1 Sm1 69.34(11) 5_445 2 ?
Sb4 Zn1 Sm1 139.668(14) 13 2 ?
Sb4 Zn1 Sm1 67.92(9) 5_545 2 ?
Sb3 Zn1 Sm1 64.4(5) . 2 ?
Sb5B Zn1 Sm1 139.49(5) 13_655 2 ?
Sb5B Zn1 Sm1 66.11(9) 5_445 2 ?
Sb5B Zn1 Sm1 73.95(18) 5_545 1_655 ?
Sb5B Zn1 Sm1 140.5(2) 13 1_655 ?
Zn1 Zn1 Sm1 115.6(5) 9_656 1_655 ?
Sb5A Zn1 Sm1 69.34(11) 5_545 1_655 ?
Sb5A Zn1 Sm1 140.18(5) 5_445 1_655 ?
Sb4 Zn1 Sm1 67.92(9) 13 1_655 ?
Sb4 Zn1 Sm1 139.668(14) 5_545 1_655 ?
Sb3 Zn1 Sm1 64.4(5) . 1_655 ?
Sb5B Zn1 Sm1 66.11(9) 13_655 1_655 ?
Sb5B Zn1 Sm1 139.49(5) 5_445 1_655 ?
Sm1 Zn1 Sm1 128.9(9) 2 1_655 ?
Sb5B Zn1 Sm1 73.95(18) 5_545 2_655 ?
Sb5B Zn1 Sm1 140.5(2) 13 2_655 ?
Zn1 Zn1 Sm1 115.6(5) 9_656 2_655 ?
Sb5A Zn1 Sm1 69.34(11) 5_545 2_655 ?
Sb5A Zn1 Sm1 140.18(5) 5_445 2_655 ?
Sb4 Zn1 Sm1 139.668(14) 13 2_655 ?
Sb4 Zn1 Sm1 67.92(9) 5_545 2_655 ?
Sb3 Zn1 Sm1 64.4(5) . 2_655 ?
Sb5B Zn1 Sm1 66.11(9) 13_655 2_655 ?
Sb5B Zn1 Sm1 139.49(5) 5_445 2_655 ?
Sm1 Zn1 Sm1 79.5(4) 2 2_655 ?
Sm1 Zn1 Sm1 79.1(4) 1_655 2_655 ?
Sb5B Zn1 Sm1 140.5(2) 5_545 . ?
Sb5B Zn1 Sm1 73.95(18) 13 . ?
Zn1 Zn1 Sm1 115.6(5) 9_656 . ?
Sb5A Zn1 Sm1 140.18(5) 5_545 . ?
Sb5A Zn1 Sm1 69.34(11) 5_445 . ?
Sb4 Zn1 Sm1 67.92(9) 13 . ?
Sb4 Zn1 Sm1 139.668(14) 5_545 . ?
Sb3 Zn1 Sm1 64.4(5) . . ?
Sb5B Zn1 Sm1 139.49(5) 13_655 . ?
Sb5B Zn1 Sm1 66.11(9) 5_445 . ?
Sm1 Zn1 Sm1 79.1(4) 2 . ?
Sm1 Zn1 Sm1 79.5(4) 1_655 . ?
Sm1 Zn1 Sm1 128.9(9) 2_655 . ?
Sb2 Zn2 Sb2 101.15(12) 10_556 . ?
Sb2 Zn2 Sb4 113.17(2) 10_556 13_455 ?
Sb2 Zn2 Sb4 113.17(2) . 13_455 ?
Sb2 Zn2 Sb4 113.17(2) 10_556 13 ?
Sb2 Zn2 Sb4 113.17(2) . 13 ?
Sb4 Zn2 Sb4 103.43(12) 13_455 13 ?
Sb2 Zn2 Sb6B 61.99(14) 10_556 13 ?
Sb2 Zn2 Sb6B 61.99(14) . 13 ?
Sb4 Zn2 Sb6B 170.6(3) 13_455 13 ?
Sb4 Zn2 Sb6B 86.0(3) 13 13 ?
Sb2 Zn2 Sb6B 61.99(14) 10_556 13_455 ?
Sb2 Zn2 Sb6B 61.99(14) . 13_455 ?
Sb4 Zn2 Sb6B 86.0(3) 13_455 13_455 ?
Sb4 Zn2 Sb6B 170.6(3) 13 13_455 ?
Sb6B Zn2 Sb6B 84.6(5) 13 13_455 ?
Sb2 Zn2 Sm1 176.61(11) 10_556 . ?
Sb2 Zn2 Sm1 75.45(4) . . ?
Sb4 Zn2 Sm1 68.63(5) 13_455 . ?
Sb4 Zn2 Sm1 68.63(5) 13 . ?
Sb6B Zn2 Sm1 115.78(12) 13 . ?
Sb6B Zn2 Sm1 115.78(12) 13_455 . ?
Sb2 Zn2 Sm1 75.45(4) 10_556 10_556 ?
Sb2 Zn2 Sm1 176.61(11) . 10_556 ?
Sb4 Zn2 Sm1 68.63(5) 13_455 10_556 ?
Sb4 Zn2 Sm1 68.63(5) 13 10_556 ?
Sb6B Zn2 Sm1 115.78(12) 13 10_556 ?
Sb6B Zn2 Sm1 115.78(12) 13_455 10_556 ?
Sm1 Zn2 Sm1 107.94(10) . 10_556 ?
Sb2 Sb1 Sb2 88.04(4) 13_455 13 ?
Sb2 Sb1 Sb1 177.48(5) 13_455 13 ?
Sb2 Sb1 Sb1 93.35(3) 13 13 ?
Sb2 Sb1 Sb1 93.35(3) 13_455 13_455 ?
Sb2 Sb1 Sb1 177.48(5) 13 13_455 ?
Sb1 Sb1 Sb1 85.19(5) 13 13_455 ?
Sb2 Sb1 Sm2 62.11(3) 13_455 . ?
Sb2 Sb1 Sm2 62.11(3) 13 . ?
Sb1 Sb1 Sm2 116.78(3) 13 . ?
Sb1 Sb1 Sm2 116.78(3) 13_455 . ?
Sb2 Sb1 Sm1 119.88(4) 13_455 13 ?
Sb2 Sb1 Sm1 67.27(3) 13 13 ?
Sb1 Sb1 Sm1 62.63(3) 13 13 ?
Sb1 Sb1 Sm1 113.69(4) 13_455 13 ?
Sm2 Sb1 Sm1 129.29(2) . 13 ?
Sb2 Sb1 Sm1 67.27(3) 13_455 13_455 ?
Sb2 Sb1 Sm1 119.88(4) 13 13_455 ?
Sb1 Sb1 Sm1 113.69(4) 13 13_455 ?
Sb1 Sb1 Sm1 62.63(3) 13_455 13_455 ?
Sm2 Sb1 Sm1 129.29(2) . 13_455 ?
Sm1 Sb1 Sm1 79.06(3) 13 13_455 ?
Sb2 Sb1 Sm1 115.92(3) 13_455 . ?
Sb2 Sb1 Sm1 115.92(3) 13 . ?
Sb1 Sb1 Sm1 61.58(3) 13 . ?
Sb1 Sb1 Sm1 61.58(3) 13_455 . ?
Sm2 Sb1 Sm1 78.02(3) . . ?
Sm1 Sb1 Sm1 124.20(2) 13 . ?
Sm1 Sb1 Sm1 124.20(2) 13_455 . ?
Zn2 Sb2 Sb6B 69.6(3) . 13 ?
Zn2 Sb2 Sb6B 69.6(3) . 13_455 ?
Sb6B Sb2 Sb6B 91.3(2) 13 13_455 ?
Zn2 Sb2 Sb1 102.43(5) . 13_455 ?
Sb6B Sb2 Sb1 171.1(4) 13 13_455 ?
Sb6B Sb2 Sb1 89.67(17) 13_455 13_455 ?
Zn2 Sb2 Sb1 102.43(5) . 13 ?
Sb6B Sb2 Sb1 89.67(17) 13 13 ?
Sb6B Sb2 Sb1 171.1(4) 13_455 13 ?
Sb1 Sb2 Sb1 88.04(4) 13_455 13 ?
Zn2 Sb2 Sm2 136.98(3) . 13 ?
Sb6B Sb2 Sm2 70.4(2) 13 13 ?
Sb6B Sb2 Sm2 126.5(4) 13_455 13 ?
Sb1 Sb2 Sm2 115.82(4) 13_455 13 ?
Sb1 Sb2 Sm2 62.04(3) 13 13 ?
Zn2 Sb2 Sm2 136.98(3) . 13_455 ?
Sb6B Sb2 Sm2 126.5(4) 13 13_455 ?
Sb6B Sb2 Sm2 70.4(2) 13_455 13_455 ?
Sb1 Sb2 Sm2 62.04(3) 13_455 13_455 ?
Sb1 Sb2 Sm2 115.82(4) 13 13_455 ?
Sm2 Sb2 Sm2 81.19(4) 13 13_455 ?
Zn2 Sb2 Sb6A 86.59(6) . 5 ?
Sb6B Sb2 Sb6A 20.9(4) 13 5 ?
Sb6B Sb2 Sb6A 85.8(2) 13_455 5 ?
Sb1 Sb2 Sb6A 167.85(4) 13_455 5 ?
Sb1 Sb2 Sb6A 98.04(2) 13 5 ?
Sm2 Sb2 Sb6A 59.21(3) 13 5 ?
Sm2 Sb2 Sb6A 105.81(4) 13_455 5 ?
Zn2 Sb2 Sb6A 86.59(6) . 5_455 ?
Sb6B Sb2 Sb6A 85.8(2) 13 5_455 ?
Sb6B Sb2 Sb6A 20.9(4) 13_455 5_455 ?
Sb1 Sb2 Sb6A 98.04(2) 13_455 5_455 ?
Sb1 Sb2 Sb6A 167.85(4) 13 5_455 ?
Sm2 Sb2 Sb6A 105.81(4) 13 5_455 ?
Sm2 Sb2 Sb6A 59.21(3) 13_455 5_455 ?
Sb6A Sb2 Sb6A 74.13(3) 5 5_455 ?
Zn2 Sb2 Sm1 61.24(6) . . ?
Sb6B Sb2 Sm1 111.4(4) 13 . ?
Sb6B Sb2 Sm1 111.4(4) 13_455 . ?
Sb1 Sb2 Sm1 60.14(2) 13_455 . ?
Sb1 Sb2 Sm1 60.14(2) 13 . ?
Sm2 Sb2 Sm1 122.12(3) 13 . ?
Sm2 Sb2 Sm1 122.12(3) 13_455 . ?
Sb6A Sb2 Sm1 131.98(2) 5 . ?
Sb6A Sb2 Sm1 131.98(2) 5_455 . ?
Zn2 Sb2 Sb2 39.42(6) . 10_556 ?
Sb6B Sb2 Sb2 49.16(9) 13 10_556 ?
Sb6B Sb2 Sb2 49.16(9) 13_455 10_556 ?
Sb1 Sb2 Sb2 127.01(2) 13_455 10_556 ?
Sb1 Sb2 Sb2 127.01(2) 13 10_556 ?
Sm2 Sb2 Sb2 115.75(2) 13 10_556 ?
Sm2 Sb2 Sb2 115.75(2) 13_455 10_556 ?
Sb6A Sb2 Sb2 56.542(19) 5 10_556 ?
Sb6A Sb2 Sb2 56.542(19) 5_455 10_556 ?
Sm1 Sb2 Sb2 100.66(2) . 10_556 ?
Zn2 Sb2 Sb2 129.42(6) . 2_565 ?
Sb6B Sb2 Sb2 75.7(4) 13 2_565 ?
Sb6B Sb2 Sb2 75.7(4) 13_455 2_565 ?
Sb1 Sb2 Sb2 113.16(3) 13_455 2_565 ?
Sb1 Sb2 Sb2 113.16(3) 13 2_565 ?
Sm2 Sb2 Sb2 51.48(2) 13 2_565 ?
Sm2 Sb2 Sb2 51.48(2) 13_455 2_565 ?
Sb6A Sb2 Sb2 54.770(19) 5 2_565 ?
Sb6A Sb2 Sb2 54.770(19) 5_455 2_565 ?
Sm1 Sb2 Sb2 169.34(2) . 2_565 ?
Sb2 Sb2 Sb2 90.0 10_556 2_565 ?
Zn1 Sb3 Sm2 138.59(2) . . ?
Zn1 Sb3 Sm2 138.59(2) . 1_655 ?
Sm2 Sb3 Sm2 82.83(4) . 1_655 ?
Zn1 Sb3 Sm1 68.31(2) . 1_655 ?
Sm2 Sb3 Sm1 135.46(2) . 1_655 ?
Sm2 Sb3 Sm1 80.88(2) 1_655 1_655 ?
Zn1 Sb3 Sm1 68.31(2) . 2 ?
Sm2 Sb3 Sm1 80.88(2) . 2 ?
Sm2 Sb3 Sm1 135.46(2) 1_655 2 ?
Sm1 Sb3 Sm1 136.62(5) 1_655 2 ?
Zn1 Sb3 Sm1 68.31(2) . . ?
Sm2 Sb3 Sm1 80.88(2) . . ?
Sm2 Sb3 Sm1 135.46(2) 1_655 . ?
Sm1 Sb3 Sm1 82.37(3) 1_655 . ?
Sm1 Sb3 Sm1 81.93(3) 2 . ?
Zn1 Sb3 Sm1 68.31(2) . 2_655 ?
Sm2 Sb3 Sm1 135.46(2) . 2_655 ?
Sm2 Sb3 Sm1 80.88(2) 1_655 2_655 ?
Sm1 Sb3 Sm1 81.93(3) 1_655 2_655 ?
Sm1 Sb3 Sm1 82.37(3) 2 2_655 ?
Sm1 Sb3 Sm1 136.62(5) . 2_655 ?
Zn1 Sb3 Sb5B 23.73(11) . 5_545 ?
Sm2 Sb3 Sb5B 162.31(11) . 5_545 ?
Sm2 Sb3 Sb5B 114.86(11) 1_655 5_545 ?
Sm1 Sb3 Sb5B 52.89(7) 1_655 5_545 ?
Sm1 Sb3 Sb5B 85.79(9) 2 5_545 ?
Sm1 Sb3 Sb5B 85.79(9) . 5_545 ?
Sm1 Sb3 Sb5B 52.89(7) 2_655 5_545 ?
Zn1 Sb3 Sb5B 23.73(11) . 13 ?
Sm2 Sb3 Sb5B 114.86(11) . 13 ?
Sm2 Sb3 Sb5B 162.31(11) 1_655 13 ?
Sm1 Sb3 Sb5B 85.79(9) 1_655 13 ?
Sm1 Sb3 Sb5B 52.89(7) 2 13 ?
Sm1 Sb3 Sb5B 52.89(7) . 13 ?
Sm1 Sb3 Sb5B 85.79(9) 2_655 13 ?
Sb5B Sb3 Sb5B 47.5(2) 5_545 13 ?
Zn1 Sb4 Zn1 53.2(12) 13 5_454 ?
Zn1 Sb4 Zn2 123.6(2) 13 13_455 ?
Zn1 Sb4 Zn2 123.6(2) 5_454 13_455 ?
Zn1 Sb4 Zn2 123.6(2) 13 13 ?
Zn1 Sb4 Zn2 123.6(2) 5_454 13 ?
Zn2 Sb4 Zn2 103.43(12) 13_455 13 ?
Zn1 Sb4 Sb5B 43.3(3) 13 . ?
Zn1 Sb4 Sb5B 43.3(3) 5_454 . ?
Zn2 Sb4 Sb5B 163.88(16) 13_455 . ?
Zn2 Sb4 Sb5B 92.69(15) 13 . ?
Zn1 Sb4 Sb5B 43.3(3) 13 9_565 ?
Zn1 Sb4 Sb5B 43.3(3) 5_454 9_565 ?
Zn2 Sb4 Sb5B 92.69(15) 13_455 9_565 ?
Zn2 Sb4 Sb5B 163.88(16) 13 9_565 ?
Sb5B Sb4 Sb5B 71.2(3) . 9_565 ?
Zn1 Sb4 Sb5A 48.6(3) 13 . ?
Zn1 Sb4 Sb5A 48.6(3) 5_454 . ?
Zn2 Sb4 Sb5A 170.65(6) 13_455 . ?
Zn2 Sb4 Sb5A 85.92(6) 13 . ?
Sb5B Sb4 Sb5A 6.78(14) . . ?
Sb5B Sb4 Sb5A 77.96(15) 9_565 . ?
Zn1 Sb4 Sb5A 48.6(3) 13 1_455 ?
Zn1 Sb4 Sb5A 48.6(3) 5_454 1_455 ?
Zn2 Sb4 Sb5A 85.92(6) 13_455 1_455 ?
Zn2 Sb4 Sb5A 170.65(6) 13 1_455 ?
Sb5B Sb4 Sb5A 77.96(15) . 1_455 ?
Sb5B Sb4 Sb5A 6.78(14) 9_565 1_455 ?
Sb5A Sb4 Sb5A 84.74(4) . 1_455 ?
Zn1 Sb4 Sm1 66.2(4) 13 13 ?
Zn1 Sb4 Sm1 106.8(4) 5_454 13 ?
Zn2 Sb4 Sm1 122.35(4) 13_455 13 ?
Zn2 Sb4 Sm1 62.86(3) 13 13 ?
Sb5B Sb4 Sm1 65.21(8) . 13 ?
Sb5B Sb4 Sm1 108.41(9) 9_565 13 ?
Sb5A Sb4 Sm1 61.800(18) . 13 ?
Sb5A Sb4 Sm1 112.24(3) 1_455 13 ?
Zn1 Sb4 Sm1 106.8(4) 13 6_454 ?
Zn1 Sb4 Sm1 66.2(4) 5_454 6_454 ?
Zn2 Sb4 Sm1 62.86(3) 13_455 6_454 ?
Zn2 Sb4 Sm1 122.35(4) 13 6_454 ?
Sb5B Sb4 Sm1 108.41(9) . 6_454 ?
Sb5B Sb4 Sm1 65.21(8) 9_565 6_454 ?
Sb5A Sb4 Sm1 112.24(3) . 6_454 ?
Sb5A Sb4 Sm1 61.800(18) 1_455 6_454 ?
Sm1 Sb4 Sm1 172.70(5) 13 6_454 ?
Zn1 Sb4 Sm1 106.8(4) 13 6_554 ?
Zn1 Sb4 Sm1 66.2(4) 5_454 6_554 ?
Zn2 Sb4 Sm1 122.35(4) 13_455 6_554 ?
Zn2 Sb4 Sm1 62.86(3) 13 6_554 ?
Sb5B Sb4 Sm1 65.21(8) . 6_554 ?
Sb5B Sb4 Sm1 108.41(9) 9_565 6_554 ?
Sb5A Sb4 Sm1 61.800(18) . 6_554 ?
Sb5A Sb4 Sm1 112.24(3) 1_455 6_554 ?
Sm1 Sb4 Sm1 101.21(3) 13 6_554 ?
Sm1 Sb4 Sm1 78.32(3) 6_454 6_554 ?
Zn1 Sb4 Sm1 66.2(4) 13 13_455 ?
Zn1 Sb4 Sm1 106.8(4) 5_454 13_455 ?
Zn2 Sb4 Sm1 62.86(3) 13_455 13_455 ?
Zn2 Sb4 Sm1 122.35(4) 13 13_455 ?
Sb5B Sb4 Sm1 108.41(9) . 13_455 ?
Sb5B Sb4 Sm1 65.21(8) 9_565 13_455 ?
Sb5A Sb4 Sm1 112.24(3) . 13_455 ?
Sb5A Sb4 Sm1 61.800(18) 1_455 13_455 ?
Sm1 Sb4 Sm1 78.32(3) 13 13_455 ?
Sm1 Sb4 Sm1 101.21(3) 6_454 13_455 ?
Sm1 Sb4 Sm1 172.70(5) 6_554 13_455 ?
Zn1 Sb4 Sb5B 53.2(2) 13 9_665 ?
Zn1 Sb4 Sb5B 53.2(2) 5_454 9_665 ?
Zn2 Sb4 Sb5B 176.23(12) 13_455 9_665 ?
Zn2 Sb4 Sb5B 80.34(11) 13 9_665 ?
Sb5B Sb4 Sb5B 12.4(2) . 9_665 ?
Sb5B Sb4 Sb5B 83.54(6) 9_565 9_665 ?
Sb5A Sb4 Sb5B 5.58(9) . 9_665 ?
Sb5A Sb4 Sb5B 90.32(10) 1_455 9_665 ?
Sm1 Sb4 Sb5B 59.24(5) 13 9_665 ?
Sm1 Sb4 Sb5B 115.23(6) 6_454 9_665 ?
Sm1 Sb4 Sb5B 59.24(5) 6_554 9_665 ?
Sm1 Sb4 Sb5B 115.23(6) 13_455 9_665 ?
Zn1 Sb4 Sb5B 53.2(2) 13 1_455 ?
Zn1 Sb4 Sb5B 53.2(2) 5_454 1_455 ?
Zn2 Sb4 Sb5B 80.34(11) 13_455 1_455 ?
Zn2 Sb4 Sb5B 176.23(12) 13 1_455 ?
Sb5B Sb4 Sb5B 83.54(6) . 1_455 ?
Sb5B Sb4 Sb5B 12.4(2) 9_565 1_455 ?
Sb5A Sb4 Sb5B 90.32(10) . 1_455 ?
Sb5A Sb4 Sb5B 5.58(9) 1_455 1_455 ?
Sm1 Sb4 Sb5B 115.23(6) 13 1_455 ?
Sm1 Sb4 Sb5B 59.24(5) 6_454 1_455 ?
Sm1 Sb4 Sb5B 115.23(6) 6_554 1_455 ?
Sm1 Sb4 Sb5B 59.24(5) 13_455 1_455 ?
Sb5B Sb4 Sb5B 95.89(19) 9_665 1_455 ?
Zn1 Sb4 Sb6B 153.4(6) 13 . ?
Zn1 Sb4 Sb6B 153.4(6) 5_454 . ?
Zn2 Sb4 Sb6B 51.72(6) 13_455 . ?
Zn2 Sb4 Sb6B 51.72(6) 13 . ?
Sb5B Sb4 Sb6B 144.41(14) . . ?
Sb5B Sb4 Sb6B 144.41(14) 9_565 . ?
Sb5A Sb4 Sb6B 137.63(2) . . ?
Sb5A Sb4 Sb6B 137.63(2) 1_455 . ?
Sm1 Sb4 Sb6B 93.65(2) 13 . ?
Sm1 Sb4 Sb6B 93.65(2) 6_454 . ?
Sm1 Sb4 Sb6B 93.65(2) 6_554 . ?
Sm1 Sb4 Sb6B 93.65(2) 13_455 . ?
Sb5B Sb4 Sb6B 132.05(10) 9_665 . ?
Sb5B Sb4 Sb6B 132.05(10) 1_455 . ?
Sb5B Sb5A Zn1 28.8(6) 9_665 13_655 ?
Sb5B Sb5A Zn1 151.2(6) 9_665 5_454 ?
Zn1 Sb5A Zn1 180.000(1) 13_655 5_454 ?
Sb5B Sb5A Zn1 151.2(6) 9_665 13 ?
Zn1 Sb5A Zn1 122.5(12) 13_655 13 ?
Zn1 Sb5A Zn1 57.5(12) 5_454 13 ?
Sb5B Sb5A Zn1 28.8(6) 9_665 5_554 ?
Zn1 Sb5A Zn1 57.5(12) 13_655 5_554 ?
Zn1 Sb5A Zn1 122.5(12) 5_454 5_554 ?
Zn1 Sb5A Zn1 180.0(12) 13 5_554 ?
Sb5B Sb5A Sb4 132.37(2) 9_665 . ?
Zn1 Sb5A Sb4 126.2(2) 13_655 . ?
Zn1 Sb5A Sb4 53.8(2) 5_454 . ?
Zn1 Sb5A Sb4 53.8(2) 13 . ?
Zn1 Sb5A Sb4 126.2(2) 5_554 . ?
Sb5B Sb5A Sb4 47.63(2) 9_665 9_665 ?
Zn1 Sb5A Sb4 53.8(2) 13_655 9_665 ?
Zn1 Sb5A Sb4 126.2(2) 5_454 9_665 ?
Zn1 Sb5A Sb4 126.2(2) 13 9_665 ?
Zn1 Sb5A Sb4 53.8(2) 5_554 9_665 ?
Sb4 Sb5A Sb4 180.0 . 9_665 ?
Sb5B Sb5A Sb4 47.63(2) 9_665 1_655 ?
Zn1 Sb5A Sb4 53.8(2) 13_655 1_655 ?
Zn1 Sb5A Sb4 126.2(2) 5_454 1_655 ?
Zn1 Sb5A Sb4 126.2(2) 13 1_655 ?
Zn1 Sb5A Sb4 53.8(2) 5_554 1_655 ?
Sb4 Sb5A Sb4 84.74(4) . 1_655 ?
Sb4 Sb5A Sb4 95.26(4) 9_665 1_655 ?
Sb5B Sb5A Sb4 132.37(2) 9_665 9_565 ?
Zn1 Sb5A Sb4 126.2(2) 13_655 9_565 ?
Zn1 Sb5A Sb4 53.8(2) 5_454 9_565 ?
Zn1 Sb5A Sb4 53.8(2) 13 9_565 ?
Zn1 Sb5A Sb4 126.2(2) 5_554 9_565 ?
Sb4 Sb5A Sb4 95.26(4) . 9_565 ?
Sb4 Sb5A Sb4 84.74(4) 9_665 9_565 ?
Sb4 Sb5A Sb4 180.0 1_655 9_565 ?
Sb5B Sb5A Sm1 90.000(1) 9_665 14 ?
Zn1 Sb5A Sm1 68.1(4) 13_655 14 ?
Zn1 Sb5A Sm1 111.9(4) 5_454 14 ?
Zn1 Sb5A Sm1 68.1(4) 13 14 ?
Zn1 Sb5A Sm1 111.9(4) 5_554 14 ?
Sb4 Sb5A Sm1 117.791(16) . 14 ?
Sb4 Sb5A Sm1 62.209(16) 9_665 14 ?
Sb4 Sb5A Sm1 117.791(16) 1_655 14 ?
Sb4 Sb5A Sm1 62.209(16) 9_565 14 ?
Sb5B Sb5A Sm1 90.000(1) 9_665 6_554 ?
Zn1 Sb5A Sm1 111.9(4) 13_655 6_554 ?
Zn1 Sb5A Sm1 68.1(4) 5_454 6_554 ?
Zn1 Sb5A Sm1 111.9(4) 13 6_554 ?
Zn1 Sb5A Sm1 68.1(4) 5_554 6_554 ?
Sb4 Sb5A Sm1 62.209(16) . 6_554 ?
Sb4 Sb5A Sm1 117.791(16) 9_665 6_554 ?
Sb4 Sb5A Sm1 62.209(16) 1_655 6_554 ?
Sb4 Sb5A Sm1 117.791(16) 9_565 6_554 ?
Sm1 Sb5A Sm1 180.00(2) 14 6_554 ?
Sb5B Sb5A Sm1 90.0 9_665 13 ?
Zn1 Sb5A Sm1 68.1(4) 13_655 13 ?
Zn1 Sb5A Sm1 111.9(4) 5_454 13 ?
Zn1 Sb5A Sm1 68.1(4) 13 13 ?
Zn1 Sb5A Sm1 111.9(4) 5_554 13 ?
Sb4 Sb5A Sm1 62.209(16) . 13 ?
Sb4 Sb5A Sm1 117.791(16) 9_665 13 ?
Sb4 Sb5A Sm1 62.209(16) 1_655 13 ?
Sb4 Sb5A Sm1 117.791(16) 9_565 13 ?
Sm1 Sb5A Sm1 78.26(3) 14 13 ?
Sm1 Sb5A Sm1 101.74(3) 6_554 13 ?
Sb5B Sb5A Sm1 90.0 9_665 5_554 ?
Zn1 Sb5A Sm1 111.9(4) 13_655 5_554 ?
Zn1 Sb5A Sm1 68.1(4) 5_454 5_554 ?
Zn1 Sb5A Sm1 111.9(4) 13 5_554 ?
Zn1 Sb5A Sm1 68.1(4) 5_554 5_554 ?
Sb4 Sb5A Sm1 117.791(16) . 5_554 ?
Sb4 Sb5A Sm1 62.209(16) 9_665 5_554 ?
Sb4 Sb5A Sm1 117.791(16) 1_655 5_554 ?
Sb4 Sb5A Sm1 62.209(16) 9_565 5_554 ?
Sm1 Sb5A Sm1 101.74(3) 14 5_554 ?
Sm1 Sb5A Sm1 78.26(3) 6_554 5_554 ?
Sm1 Sb5A Sm1 180.00(2) 13 5_554 ?
Sb5B Sb5A Sb5B 0.0 9_665 1_655 ?
Zn1 Sb5A Sb5B 28.8(6) 13_655 1_655 ?
Zn1 Sb5A Sb5B 151.2(6) 5_454 1_655 ?
Zn1 Sb5A Sb5B 151.2(6) 13 1_655 ?
Zn1 Sb5A Sb5B 28.8(6) 5_554 1_655 ?
Sb4 Sb5A Sb5B 132.37(2) . 1_655 ?
Sb4 Sb5A Sb5B 47.63(2) 9_665 1_655 ?
Sb4 Sb5A Sb5B 47.63(2) 1_655 1_655 ?
Sb4 Sb5A Sb5B 132.37(2) 9_565 1_655 ?
Sm1 Sb5A Sb5B 90.000(1) 14 1_655 ?
Sm1 Sb5A Sb5B 90.000(1) 6_554 1_655 ?
Sm1 Sb5A Sb5B 90.000(1) 13 1_655 ?
Sm1 Sb5A Sb5B 90.000(1) 5_554 1_655 ?
Sb5B Sb5A Sb5B 180.0 9_665 9_565 ?
Zn1 Sb5A Sb5B 151.2(6) 13_655 9_565 ?
Zn1 Sb5A Sb5B 28.8(6) 5_454 9_565 ?
Zn1 Sb5A Sb5B 28.8(6) 13 9_565 ?
Zn1 Sb5A Sb5B 151.2(6) 5_554 9_565 ?
Sb4 Sb5A Sb5B 47.63(2) . 9_565 ?
Sb4 Sb5A Sb5B 132.37(2) 9_665 9_565 ?
Sb4 Sb5A Sb5B 132.37(2) 1_655 9_565 ?
Sb4 Sb5A Sb5B 47.63(2) 9_565 9_565 ?
Sm1 Sb5A Sb5B 90.000(1) 14 9_565 ?
Sm1 Sb5A Sb5B 90.000(1) 6_554 9_565 ?
Sm1 Sb5A Sb5B 90.000(1) 13 9_565 ?
Sm1 Sb5A Sb5B 90.000(1) 5_554 9_565 ?
Sb5B Sb5A Sb5B 180.0 1_655 9_565 ?
Sb5B Sb5B Zn1 145.0(7) 9_665 5_454 ?
Sb5B Sb5B Zn1 145.0(7) 9_665 13 ?
Zn1 Sb5B Zn1 69.9(14) 5_454 13 ?
Sb5B Sb5B Zn1 24.3(5) 9_665 13_655 ?
Zn1 Sb5B Zn1 169.3(2) 5_454 13_655 ?
Zn1 Sb5B Zn1 120.7(12) 13 13_655 ?
Sb5B Sb5B Zn1 24.3(5) 9_665 5_554 ?
Zn1 Sb5B Zn1 120.7(12) 5_454 5_554 ?
Zn1 Sb5B Zn1 169.3(2) 13 5_554 ?
Zn1 Sb5B Zn1 48.6(11) 13_655 5_554 ?
Sb5B Sb5B Sb4 125.59(14) 9_665 . ?
Zn1 Sb5B Sb4 61.5(3) 5_454 . ?
Zn1 Sb5B Sb4 61.5(3) 13 . ?
Zn1 Sb5B Sb4 122.03(18) 13_655 . ?
Zn1 Sb5B Sb4 122.03(18) 5_554 . ?
Sb5B Sb5B Sb4 125.59(14) 9_665 9_565 ?
Zn1 Sb5B Sb4 61.5(3) 5_454 9_565 ?
Zn1 Sb5B Sb4 61.5(3) 13 9_565 ?
Zn1 Sb5B Sb4 122.03(18) 13_655 9_565 ?
Zn1 Sb5B Sb4 122.03(18) 5_554 9_565 ?
Sb4 Sb5B Sb4 108.8(3) . 9_565 ?
Sb5B Sb5B Sb5B 180.0 9_665 9_565 ?
Zn1 Sb5B Sb5B 35.0(7) 5_454 9_565 ?
Zn1 Sb5B Sb5B 35.0(7) 13 9_565 ?
Zn1 Sb5B Sb5B 155.7(5) 13_655 9_565 ?
Zn1 Sb5B Sb5B 155.7(5) 5_554 9_565 ?
Sb4 Sb5B Sb5B 54.41(14) . 9_565 ?
Sb4 Sb5B Sb5B 54.41(14) 9_565 9_565 ?
Sb5B Sb5B Sm1 82.23(14) 9_665 14 ?
Zn1 Sb5B Sm1 123.5(5) 5_454 14 ?
Zn1 Sb5B Sm1 70.8(5) 13 14 ?
Zn1 Sb5B Sm1 63.9(4) 13_655 14 ?
Zn1 Sb5B Sm1 101.1(5) 5_554 14 ?
Sb4 Sb5B Sm1 125.96(14) . 14 ?
Sb4 Sb5B Sm1 64.55(3) 9_565 14 ?
Sb5B Sb5B Sm1 97.77(14) 9_565 14 ?
Sb5B Sb5B Sm1 82.23(14) 9_665 6_554 ?
Zn1 Sb5B Sm1 70.8(5) 5_454 6_554 ?
Zn1 Sb5B Sm1 123.5(5) 13 6_554 ?
Zn1 Sb5B Sm1 101.1(5) 13_655 6_554 ?
Zn1 Sb5B Sm1 63.9(4) 5_554 6_554 ?
Sb4 Sb5B Sm1 64.55(3) . 6_554 ?
Sb4 Sb5B Sm1 125.96(14) 9_565 6_554 ?
Sb5B Sb5B Sm1 97.77(14) 9_565 6_554 ?
Sm1 Sb5B Sm1 164.5(3) 14 6_554 ?
Sb5B Sb5B Sm1 82.23(14) 9_665 5_554 ?
Zn1 Sb5B Sm1 70.8(5) 5_454 5_554 ?
Zn1 Sb5B Sm1 123.5(5) 13 5_554 ?
Zn1 Sb5B Sm1 101.1(5) 13_655 5_554 ?
Zn1 Sb5B Sm1 63.9(4) 5_554 5_554 ?
Sb4 Sb5B Sm1 125.96(14) . 5_554 ?
Sb4 Sb5B Sm1 64.55(3) 9_565 5_554 ?
Sb5B Sb5B Sm1 97.77(14) 9_565 5_554 ?
Sm1 Sb5B Sm1 100.46(6) 14 5_554 ?
Sm1 Sb5B Sm1 77.40(4) 6_554 5_554 ?
Sb5B Sb5B Sm1 82.23(14) 9_665 13 ?
Zn1 Sb5B Sm1 123.5(5) 5_454 13 ?
Zn1 Sb5B Sm1 70.8(5) 13 13 ?
Zn1 Sb5B Sm1 63.9(4) 13_655 13 ?
Zn1 Sb5B Sm1 101.1(5) 5_554 13 ?
Sb4 Sb5B Sm1 64.55(3) . 13 ?
Sb4 Sb5B Sm1 125.96(14) 9_565 13 ?
Sb5B Sb5B Sm1 97.77(14) 9_565 13 ?
Sm1 Sb5B Sm1 77.40(4) 14 13 ?
Sm1 Sb5B Sm1 100.46(6) 6_554 13 ?
Sm1 Sb5B Sm1 164.5(3) 5_554 13 ?
Sb5B Sb5B Sb4 42.05(10) 9_665 9_665 ?
Zn1 Sb5B Sb4 127.5(4) 5_454 9_665 ?
Zn1 Sb5B Sb4 127.5(4) 13 9_665 ?
Zn1 Sb5B Sb4 47.4(3) 13_655 9_665 ?
Zn1 Sb5B Sb4 47.4(3) 5_554 9_665 ?
Sb4 Sb5B Sb4 167.6(2) . 9_665 ?
Sb4 Sb5B Sb4 83.54(6) 9_565 9_665 ?
Sb5B Sb5B Sb4 137.95(10) 9_565 9_665 ?
Sm1 Sb5B Sb4 58.72(7) 14 9_665 ?
Sm1 Sb5B Sb4 108.57(18) 6_554 9_665 ?
Sm1 Sb5B Sb4 58.72(7) 5_554 9_665 ?
Sm1 Sb5B Sb4 108.57(18) 13 9_665 ?
Sb5B Sb5B Sb4 42.05(10) 9_665 1_655 ?
Zn1 Sb5B Sb4 127.5(4) 5_454 1_655 ?
Zn1 Sb5B Sb4 127.5(4) 13 1_655 ?
Zn1 Sb5B Sb4 47.4(3) 13_655 1_655 ?
Zn1 Sb5B Sb4 47.4(3) 5_554 1_655 ?
Sb4 Sb5B Sb4 83.54(6) . 1_655 ?
Sb4 Sb5B Sb4 167.6(2) 9_565 1_655 ?
Sb5B Sb5B Sb4 137.95(10) 9_565 1_655 ?
Sm1 Sb5B Sb4 108.57(18) 14 1_655 ?
Sm1 Sb5B Sb4 58.72(7) 6_554 1_655 ?
Sm1 Sb5B Sb4 108.57(18) 5_554 1_655 ?
Sm1 Sb5B Sb4 58.72(7) 13 1_655 ?
Sb4 Sb5B Sb4 84.11(19) 9_665 1_655 ?
Sb5B Sb5B Sb5A 180.0 9_665 1_455 ?
Zn1 Sb5B Sb5A 35.0(7) 5_454 1_455 ?
Zn1 Sb5B Sb5A 35.0(7) 13 1_455 ?
Zn1 Sb5B Sb5A 155.7(5) 13_655 1_455 ?
Zn1 Sb5B Sb5A 155.7(5) 5_554 1_455 ?
Sb4 Sb5B Sb5A 54.41(14) . 1_455 ?
Sb4 Sb5B Sb5A 54.41(14) 9_565 1_455 ?
Sb5B Sb5B Sb5A 0.0 9_565 1_455 ?
Sm1 Sb5B Sb5A 97.77(14) 14 1_455 ?
Sm1 Sb5B Sb5A 97.77(14) 6_554 1_455 ?
Sm1 Sb5B Sb5A 97.77(14) 5_554 1_455 ?
Sm1 Sb5B Sb5A 97.77(14) 13 1_455 ?
Sb4 Sb5B Sb5A 137.95(10) 9_665 1_455 ?
Sb4 Sb5B Sb5A 137.95(10) 1_655 1_455 ?
Sb5B Sb5B Sb3 113.73(11) 9_665 5_454 ?
Zn1 Sb5B Sb3 31.3(7) 5_454 5_454 ?
Zn1 Sb5B Sb3 101.2(7) 13 5_454 ?
Zn1 Sb5B Sb3 138.0(6) 13_655 5_454 ?
Zn1 Sb5B Sb3 89.4(5) 5_554 5_454 ?
Sb4 Sb5B Sb3 76.46(11) . 5_454 ?
Sb4 Sb5B Sb3 76.46(11) 9_565 5_454 ?
Sb5B Sb5B Sb3 66.27(11) 9_565 5_454 ?
Sm1 Sb5B Sb3 139.29(10) 14 5_454 ?
Sm1 Sb5B Sb3 49.52(4) 6_554 5_454 ?
Sm1 Sb5B Sb3 49.52(4) 5_554 5_454 ?
Sm1 Sb5B Sb3 139.29(10) 13 5_454 ?
Sb4 Sb5B Sb3 107.39(5) 9_665 5_454 ?
Sb4 Sb5B Sb3 107.39(5) 1_655 5_454 ?
Sb5A Sb5B Sb3 66.27(11) 1_455 5_454 ?
Sb6B Sb6A Sb6B 180.0 9 . ?
Sb6B Sb6A Sm2 90.0 9 . ?
Sb6B Sb6A Sm2 90.0 . . ?
Sb6B Sb6A Sm2 90.0 9 9 ?
Sb6B Sb6A Sm2 90.0 . 9 ?
Sm2 Sb6A Sm2 180.0 . 9 ?
Sb6B Sb6A Sb2 54.770(19) 9 5_444 ?
Sb6B Sb6A Sb2 125.230(19) . 5_444 ?
Sm2 Sb6A Sb2 123.458(19) . 5_444 ?
Sm2 Sb6A Sb2 56.542(19) 9 5_444 ?
Sb6B Sb6A Sb2 125.230(19) 9 13 ?
Sb6B Sb6A Sb2 54.770(19) . 13 ?
Sm2 Sb6A Sb2 56.542(19) . 13 ?
Sm2 Sb6A Sb2 123.458(19) 9 13 ?
Sb2 Sb6A Sb2 180.00(4) 5_444 13 ?
Sb6B Sb6A Sb2 54.770(19) 9 14_545 ?
Sb6B Sb6A Sb2 125.230(19) . 14_545 ?
Sm2 Sb6A Sb2 56.542(19) . 14_545 ?
Sm2 Sb6A Sb2 123.458(19) 9 14_545 ?
Sb2 Sb6A Sb2 109.54(4) 5_444 14_545 ?
Sb2 Sb6A Sb2 70.46(4) 13 14_545 ?
Sb6B Sb6A Sb2 54.770(19) 9 14_445 ?
Sb6B Sb6A Sb2 125.230(19) . 14_445 ?
Sm2 Sb6A Sb2 56.542(19) . 14_445 ?
Sm2 Sb6A Sb2 123.458(19) 9 14_445 ?
Sb2 Sb6A Sb2 66.92(4) 5_444 14_445 ?
Sb2 Sb6A Sb2 113.08(4) 13 14_445 ?
Sb2 Sb6A Sb2 74.13(3) 14_545 14_445 ?
Sb6B Sb6A Sb2 125.230(19) 9 6_454 ?
Sb6B Sb6A Sb2 54.770(19) . 6_454 ?
Sm2 Sb6A Sb2 123.458(19) . 6_454 ?
Sm2 Sb6A Sb2 56.542(19) 9 6_454 ?
Sb2 Sb6A Sb2 70.46(4) 5_444 6_454 ?
Sb2 Sb6A Sb2 109.54(4) 13 6_454 ?
Sb2 Sb6A Sb2 180.00(4) 14_545 6_454 ?
Sb2 Sb6A Sb2 105.87(3) 14_445 6_454 ?
Sb6B Sb6A Sb2 125.230(19) 9 6_554 ?
Sb6B Sb6A Sb2 54.770(19) . 6_554 ?
Sm2 Sb6A Sb2 123.458(19) . 6_554 ?
Sm2 Sb6A Sb2 56.542(19) 9 6_554 ?
Sb2 Sb6A Sb2 113.08(4) 5_444 6_554 ?
Sb2 Sb6A Sb2 66.92(4) 13 6_554 ?
Sb2 Sb6A Sb2 105.87(3) 14_545 6_554 ?
Sb2 Sb6A Sb2 180.00(4) 14_445 6_554 ?
Sb2 Sb6A Sb2 74.13(3) 6_454 6_554 ?
Sb6B Sb6A Sb2 54.770(19) 9 5_544 ?
Sb6B Sb6A Sb2 125.230(19) . 5_544 ?
Sm2 Sb6A Sb2 123.458(19) . 5_544 ?
Sm2 Sb6A Sb2 56.542(19) 9 5_544 ?
Sb2 Sb6A Sb2 74.13(3) 5_444 5_544 ?
Sb2 Sb6A Sb2 105.87(3) 13 5_544 ?
Sb2 Sb6A Sb2 66.92(4) 14_545 5_544 ?
Sb2 Sb6A Sb2 109.54(4) 14_445 5_544 ?
Sb2 Sb6A Sb2 113.08(4) 6_454 5_544 ?
Sb2 Sb6A Sb2 70.46(4) 6_554 5_544 ?
Sb6B Sb6A Sb2 125.230(19) 9 13_455 ?
Sb6B Sb6A Sb2 54.770(19) . 13_455 ?
Sm2 Sb6A Sb2 56.542(19) . 13_455 ?
Sm2 Sb6A Sb2 123.458(19) 9 13_455 ?
Sb2 Sb6A Sb2 105.87(3) 5_444 13_455 ?
Sb2 Sb6A Sb2 74.13(3) 13 13_455 ?
Sb2 Sb6A Sb2 113.08(4) 14_545 13_455 ?
Sb2 Sb6A Sb2 70.46(4) 14_445 13_455 ?
Sb2 Sb6A Sb2 66.92(4) 6_454 13_455 ?
Sb2 Sb6A Sb2 109.54(4) 6_554 13_455 ?
Sb2 Sb6A Sb2 180.00(3) 5_544 13_455 ?
Sb6A Sb6B Sb6B 0.0 . 9 ?
Sb6A Sb6B Sb2 104.3(4) . 13 ?
Sb6B Sb6B Sb2 104.3(4) 9 13 ?
Sb6A Sb6B Sb2 104.3(4) . 6_454 ?
Sb6B Sb6B Sb2 104.3(4) 9 6_454 ?
Sb2 Sb6B Sb2 151.3(8) 13 6_454 ?
Sb6A Sb6B Sb2 104.3(4) . 6_554 ?
Sb6B Sb6B Sb2 104.3(4) 9 6_554 ?
Sb2 Sb6B Sb2 81.68(18) 13 6_554 ?
Sb2 Sb6B Sb2 91.3(2) 6_454 6_554 ?
Sb6A Sb6B Sb2 104.3(4) . 13_455 ?
Sb6B Sb6B Sb2 104.3(4) 9 13_455 ?
Sb2 Sb6B Sb2 91.3(2) 13 13_455 ?
Sb2 Sb6B Sb2 81.68(18) 6_454 13_455 ?
Sb2 Sb6B Sb2 151.3(8) 6_554 13_455 ?
Sb6A Sb6B Zn2 137.7(3) . 13 ?
Sb6B Sb6B Zn2 137.7(3) 9 13 ?
Sb2 Sb6B Zn2 48.4(2) 13 13 ?
Sb2 Sb6B Zn2 107.3(5) 6_454 13 ?
Sb2 Sb6B Zn2 48.4(2) 6_554 13 ?
Sb2 Sb6B Zn2 107.3(5) 13_455 13 ?
Sb6A Sb6B Zn2 137.7(3) . 13_455 ?
Sb6B Sb6B Zn2 137.7(3) 9 13_455 ?
Sb2 Sb6B Zn2 107.3(5) 13 13_455 ?
Sb2 Sb6B Zn2 48.4(2) 6_454 13_455 ?
Sb2 Sb6B Zn2 107.3(5) 6_554 13_455 ?
Sb2 Sb6B Zn2 48.4(2) 13_455 13_455 ?
Zn2 Sb6B Zn2 84.6(5) 13 13_455 ?
Sb6A Sb6B Sm2 68.9(3) . 9 ?
Sb6B Sb6B Sm2 68.9(3) 9 9 ?
Sb2 Sb6B Sm2 134.36(11) 13 9 ?
Sb2 Sb6B Sm2 58.61(7) 6_454 9 ?
Sb2 Sb6B Sm2 58.61(7) 6_554 9 ?
Sb2 Sb6B Sm2 134.36(11) 13_455 9 ?
Zn2 Sb6B Sm2 105.44(16) 13 9 ?
Zn2 Sb6B Sm2 105.44(16) 13_455 9 ?
Sb6A Sb6B Sm2 68.9(3) . . ?
Sb6B Sb6B Sm2 68.9(3) 9 . ?
Sb2 Sb6B Sm2 58.61(7) 13 . ?
Sb2 Sb6B Sm2 134.36(11) 6_454 . ?
Sb2 Sb6B Sm2 134.36(11) 6_554 . ?
Sb2 Sb6B Sm2 58.61(7) 13_455 . ?
Zn2 Sb6B Sm2 105.44(16) 13 . ?
Zn2 Sb6B Sm2 105.44(16) 13_455 . ?
Sm2 Sb6B Sm2 137.8(6) 9 . ?
Sb6A Sb6B Sb4 180.0 . . ?
Sb6B Sb6B Sb4 180.0 9 . ?
Sb2 Sb6B Sb4 75.7(4) 13 . ?
Sb2 Sb6B Sb4 75.7(4) 6_454 . ?
Sb2 Sb6B Sb4 75.7(4) 6_554 . ?
Sb2 Sb6B Sb4 75.7(4) 13_455 . ?
Zn2 Sb6B Sb4 42.3(3) 13 . ?
Zn2 Sb6B Sb4 42.3(3) 13_455 . ?
Sm2 Sb6B Sb4 111.1(3) 9 . ?
Sm2 Sb6B Sb4 111.1(3) . . ?

loop_
_geom_bond_atom_site_label_1
_geom_bond_atom_site_label_2
_geom_bond_distance
_geom_bond_site_symmetry_2
_geom_bond_publ_flag
Sm1 Zn2 3.166(2) . ?
Sm1 Sb3 3.1768(9) 1_455 ?
Sm1 Sb3 3.1768(9) . ?
Sm1 Zn1 3.272(13) 1_455 ?
Sm1 Zn1 3.272(13) . ?
Sm1 Sb1 3.2867(10) 13 ?
Sm1 Sb1 3.2867(10) 13_455 ?
Sm1 Sb5A 3.3002(10) 5_445 ?
Sm1 Sb4 3.3128(9) 13 ?
Sm1 Sb4 3.3128(9) 13_455 ?
Sm1 Sb1 3.3188(14) . ?
Sm1 Sb5B 3.3308(15) 13 ?
Sm1 Sb5B 3.3308(15) 5_445 ?
Sm1 Sb2 3.4953(16) . ?
Sm1 Sm2 4.1121(14) . ?
Sm1 Sm1 4.1653(18) 2 ?
Sm1 Sm1 4.1838(13) 1_655 ?
Sm1 Sm1 4.1838(13) 1_455 ?
Sm2 Sb3 3.1624(13) . ?
Sm2 Sb3 3.1624(13) 1_455 ?
Sm2 Sb1 3.2129(13) . ?
Sm2 Sb1 3.2129(13) 2 ?
Sm2 Sb2 3.2148(11) 14_445 ?
Sm2 Sb2 3.2148(11) 13 ?
Sm2 Sb2 3.2148(11) 13_455 ?
Sm2 Sb2 3.2148(11) 14_545 ?
Sm2 Sb6A 3.3100(14) . ?
Sm2 Sb6B 3.548(8) 9 ?
Sm2 Sb6B 3.548(8) . ?
Sm2 Sm1 4.1121(14) 2 ?
Sm2 Sm2 4.1838(13) 1_455 ?
Sm2 Sm2 4.1838(13) 1_655 ?
Zn1 Sb5B 2.003(18) 5_545 ?
Zn1 Sb5B 2.003(18) 13 ?
Zn1 Zn1 2.30(6) 9_656 ?
Zn1 Sb5A 2.386(14) 5_545 ?
Zn1 Sb5A 2.386(14) 5_445 ?
Zn1 Sb4 2.565(13) 13 ?
Zn1 Sb4 2.565(13) 5_545 ?
Zn1 Sb3 2.59(3) . ?
Zn1 Sb5B 2.790(14) 13_655 ?
Zn1 Sb5B 2.790(14) 5_445 ?
Zn1 Sm1 3.272(12) 2 ?
Zn1 Sm1 3.272(12) 1_655 ?
Zn1 Sm1 3.272(12) 2_655 ?
Zn2 Sb2 2.477(2) 10_556 ?
Zn2 Sb2 2.477(2) . ?
Zn2 Sb4 2.665(2) 13_455 ?
Zn2 Sb4 2.665(2) 13 ?
Zn2 Sb6B 3.107(16) 13 ?
Zn2 Sb6B 3.107(16) 13_455 ?
Zn2 Sm1 3.166(2) 10_556 ?
Sb1 Sb2 3.0102(11) 13_455 ?
Sb1 Sb2 3.0102(11) 13 ?
Sb1 Sb1 3.0908(13) 13 ?
Sb1 Sb1 3.0908(13) 13_455 ?
Sb1 Sm1 3.2867(10) 13 ?
Sb1 Sm1 3.2867(10) 13_455 ?
Sb2 Sb6B 2.926(5) 13 ?
Sb2 Sb6B 2.926(5) 13_455 ?
Sb2 Sb1 3.0102(11) 13_455 ?
Sb2 Sb1 3.0102(11) 13 ?
Sb2 Sm2 3.2148(11) 13 ?
Sb2 Sm2 3.2148(11) 13_455 ?
Sb2 Sb6A 3.4707(10) 5 ?
Sb2 Sb6A 3.4707(10) 5_455 ?
Sb2 Sb2 3.827(2) 10_556 ?
Sb2 Sb2 4.004(2) 2_565 ?
Sb3 Sm2 3.1624(13) 1_655 ?
Sb3 Sm1 3.1768(9) 1_655 ?
Sb3 Sm1 3.1768(9) 2 ?
Sb3 Sm1 3.1768(9) 2_655 ?
Sb3 Sb5B 4.079(4) 5_545 ?
Sb3 Sb5B 4.079(4) 13 ?
Sb4 Zn1 2.565(13) 13 ?
Sb4 Zn1 2.565(13) 5_454 ?
Sb4 Zn2 2.665(2) 13_455 ?
Sb4 Zn2 2.665(2) 13 ?
Sb4 Sb5B 2.820(5) . ?
Sb4 Sb5B 2.820(5) 9_565 ?
Sb4 Sb5A 3.1042(11) . ?
Sb4 Sb5A 3.1042(11) 1_455 ?
Sb4 Sm1 3.3128(9) 13 ?
Sb4 Sm1 3.3128(9) 6_454 ?
Sb4 Sm1 3.3128(9) 6_554 ?
Sb4 Sm1 3.3128(9) 13_455 ?
Sb4 Sb5B 3.424(6) 9_665 ?
Sb4 Sb5B 3.424(6) 1_455 ?
Sb4 Sb6B 3.95(2) . ?
Sb5A Sb5B 0.450(9) 9_665 ?
Sb5A Zn1 2.386(14) 13_655 ?
Sb5A Zn1 2.386(14) 5_454 ?
Sb5A Zn1 2.386(14) 13 ?
Sb5A Zn1 2.386(14) 5_554 ?
Sb5A Sb4 3.1042(11) 9_665 ?
Sb5A Sb4 3.1042(11) 1_655 ?
Sb5A Sb4 3.1042(11) 9_565 ?
Sb5A Sm1 3.3002(10) 14 ?
Sb5A Sm1 3.3002(10) 6_554 ?
Sb5A Sm1 3.3002(10) 13 ?
Sb5A Sm1 3.3002(10) 5_554 ?
Sb5A Sb5B 3.733(9) 1_655 ?
Sb5A Sb5B 3.733(9) 9_565 ?
Sb5B Sb5B 0.901(17) 9_665 ?
Sb5B Zn1 2.003(18) 5_454 ?
Sb5B Zn1 2.003(18) 13 ?
Sb5B Zn1 2.790(14) 13_655 ?
Sb5B Zn1 2.790(14) 5_554 ?
Sb5B Sb4 2.820(5) 9_565 ?
Sb5B Sb5B 3.283(17) 9_565 ?
Sb5B Sm1 3.3308(15) 14 ?
Sb5B Sm1 3.3308(15) 6_554 ?
Sb5B Sm1 3.3308(15) 5_554 ?
Sb5B Sm1 3.3308(15) 13 ?
Sb5B Sb4 3.424(6) 9_665 ?
Sb5B Sb4 3.424(6) 1_655 ?
Sb5B Sb5A 3.733(9) 1_455 ?
Sb5B Sb3 4.079(4) 5_454 ?
Sb6A Sb6B 1.28(2) 9 ?
Sb6A Sb6B 1.28(2) . ?
Sb6A Sm2 3.3100(14) 9 ?
Sb6A Sb2 3.4707(10) 5_444 ?
Sb6A Sb2 3.4707(10) 13 ?
Sb6A Sb2 3.4707(10) 14_545 ?
Sb6A Sb2 3.4707(10) 14_445 ?
Sb6A Sb2 3.4707(10) 6_454 ?
Sb6A Sb2 3.4707(10) 6_554 ?
Sb6A Sb2 3.4707(10) 5_544 ?
Sb6A Sb2 3.4707(10) 13_455 ?
Sb6B Sb6B 2.56(4) 9 ?
Sb6B Sb2 2.926(5) 13 ?
Sb6B Sb2 2.926(5) 6_454 ?
Sb6B Sb2 2.926(5) 6_554 ?
Sb6B Sb2 2.926(5) 13_455 ?
Sb6B Zn2 3.107(16) 13 ?
Sb6B Zn2 3.107(16) 13_455 ?
Sb6B Sm2 3.548(8) 9 ?
